data_4024211
loop_
_publ_author_name
'Cameron L. Hilton'
'Christopher R. Jamison'
'Hannah K. Zane'
'Benjamin T. King'

_publ_section_title
;
A Triphenylene-Based Triptycene with Large Free Volume Synthesized by
Zirconium-Mediated Biphenylation
;
_journal_name_full 'Journal of Organic Chemistry'
_journal_page_first 405
_journal_page_last 407
_journal_paper_doi 10.1021/jo801643u
_journal_volume 74
_journal_year 2009
_chemical_formula_sum 'C28 H24 Br6'
_chemical_formula_weight 839.93
_chemical_name_systematic
; 
  2,3,6,7,12,13-hexabromo-9,10-dibutyltriptycene  
;
_space_group_IT_number 2
_symmetry_cell_setting triclinic
_symmetry_space_group_name_Hall '-P 1'
_symmetry_space_group_name_H-M 'P -1'
_atom_sites_solution_hydrogens geom
_atom_sites_solution_primary direct
_atom_sites_solution_secondary difmap
_audit_creation_method SHELXL-97
_cell_angle_alpha 106.1940(10)
_cell_angle_beta 91.6170(10)
_cell_angle_gamma 106.4090(10)
_cell_formula_units_Z 2
_cell_length_a 9.3770(2)
_cell_length_b 10.8057(2)
_cell_length_c 14.9048(3)
_cell_measurement_reflns_used 534
_cell_measurement_temperature 100(2)
_cell_measurement_theta_max 33.0
_cell_measurement_theta_min 1.2
_cell_volume 1381.82(5)
_computing_structure_refinement 'SHELXL-97 (Sheldrick, 1997)'
_computing_structure_solution 'SHELXS-97 (Sheldrick, 1990)'
_diffrn_ambient_temperature 100(2)
_diffrn_measured_fraction_theta_full 0.977
_diffrn_measured_fraction_theta_max 0.977
_diffrn_radiation_monochromator graphite
_diffrn_radiation_source 'fine-focus sealed tube'
_diffrn_radiation_type MoK\a
_diffrn_radiation_wavelength 0.71073
_diffrn_reflns_av_R_equivalents 0.0245
_diffrn_reflns_av_sigmaI/netI 0.0286
_diffrn_reflns_limit_h_max 13
_diffrn_reflns_limit_h_min -13
_diffrn_reflns_limit_k_max 15
_diffrn_reflns_limit_k_min -14
_diffrn_reflns_limit_l_max 19
_diffrn_reflns_limit_l_min -20
_diffrn_reflns_number 25253
_diffrn_reflns_theta_full 30.00
_diffrn_reflns_theta_max 30.00
_diffrn_reflns_theta_min 2.06
_exptl_absorpt_coefficient_mu 8.733
_exptl_absorpt_correction_T_max 0.5720
_exptl_absorpt_correction_T_min 0.3102
_exptl_absorpt_correction_type multi-scan
_exptl_absorpt_process_details SADABS
_exptl_crystal_colour colorless
_exptl_crystal_density_diffrn 2.019
_exptl_crystal_density_method 'not measured'
_exptl_crystal_description rod
_exptl_crystal_F_000 804
_exptl_crystal_size_max 0.17
_exptl_crystal_size_mid 0.08
_exptl_crystal_size_min 0.07
_refine_diff_density_max 0.670
_refine_diff_density_min -0.445
_refine_diff_density_rms 0.108
_refine_ls_extinction_method none
_refine_ls_goodness_of_fit_ref 1.042
_refine_ls_hydrogen_treatment constr
_refine_ls_matrix_type full
_refine_ls_number_parameters 309
_refine_ls_number_reflns 7870
_refine_ls_number_restraints 0
_refine_ls_restrained_S_all 1.042
_refine_ls_R_factor_all 0.0365
_refine_ls_R_factor_gt 0.0242
_refine_ls_shift/su_max 0.002
_refine_ls_shift/su_mean 0.000
_refine_ls_structure_factor_coef Fsqd
_refine_ls_weighting_details 'calc w=1/[\s^2^(Fo^2^)+(0.0308P)^2^+0.0721P] where P=(Fo^2^+2Fc^2^)/3'
_refine_ls_weighting_scheme calc
_refine_ls_wR_factor_gt 0.0533
_refine_ls_wR_factor_ref 0.0568
_reflns_number_gt 6466
_reflns_number_total 7870
_reflns_threshold_expression >2sigma(I)
_cod_data_source_file jo801643u_si_003.cif
_cod_data_source_block ch247_0m
_cod_original_sg_symbol_H-M P-1
_cod_database_code 4024211

loop_
_symmetry_equiv_pos_as_xyz
'x, y, z'
'-x, -y, -z'

loop_
_atom_site_label
_atom_site_type_symbol
_atom_site_fract_x
_atom_site_fract_y
_atom_site_fract_z
_atom_site_U_iso_or_equiv
_atom_site_adp_type
_atom_site_occupancy
_atom_site_symmetry_multiplicity
_atom_site_calc_flag
_atom_site_refinement_flags
_atom_site_disorder_assembly
_atom_site_disorder_group
Br1 Br 0.17948(2) 0.45456(2) 0.593802(16) 0.02032(6) Uani 1 1 d . . .
Br2 Br 0.51502(2) 0.70033(2) 0.653742(15) 0.02087(6) Uani 1 1 d . . .
Br3 Br 0.74503(2) 0.41063(2) 0.021742(15) 0.01508(5) Uani 1 1 d . . .
Br4 Br 0.40848(2) 0.17727(2) -0.040663(15) 0.01377(5) Uani 1 1 d . . .
Br5 Br -0.05349(2) 0.81898(2) 0.118427(16) 0.01688(5) Uani 1 1 d . . .
Br6 Br 0.29419(2) 1.03428(2) 0.143122(16) 0.01731(5) Uani 1 1 d . . .
C1 C 0.2074(2) 0.4915(2) 0.41421(15) 0.0133(4) Uani 1 1 d . . .
H1 H 0.1111 0.4264 0.3983 0.016 Uiso 1 1 calc R . .
C2 C 0.2786(2) 0.5347(2) 0.50571(15) 0.0140(4) Uani 1 1 d . . .
C3 C 0.4182(2) 0.6307(2) 0.52913(15) 0.0141(4) Uani 1 1 d . . .
C4 C 0.4890(2) 0.6831(2) 0.46172(15) 0.0129(4) Uani 1 1 d . . .
H4 H 0.5859 0.7472 0.4778 0.015 Uiso 1 1 calc R . .
C5 C 0.5996(2) 0.5484(2) 0.16300(14) 0.0119(4) Uani 1 1 d . . .
H5 H 0.6949 0.6150 0.1809 0.014 Uiso 1 1 calc R . .
C6 C 0.5801(2) 0.4321(2) 0.08815(14) 0.0116(4) Uani 1 1 d . . .
C7 C 0.4408(2) 0.3360(2) 0.06146(14) 0.0104(4) Uani 1 1 d . . .
C8 C 0.3196(2) 0.3533(2) 0.11043(14) 0.0113(4) Uani 1 1 d . . .
H8 H 0.2243 0.2868 0.0921 0.014 Uiso 1 1 calc R . .
C9 C 0.4814(2) 0.6949(2) 0.29008(14) 0.0104(4) Uani 1 1 d . . .
C10 C 0.2144(2) 0.5045(2) 0.24278(14) 0.0104(4) Uani 1 1 d . . .
C11 C 0.0944(2) 0.6663(2) 0.19104(14) 0.0120(4) Uani 1 1 d . . .
H11 H -0.0024 0.6022 0.1797 0.014 Uiso 1 1 calc R . .
C12 C 0.1151(2) 0.7877(2) 0.17066(14) 0.0117(4) Uani 1 1 d . . .
C13 C 0.2562(2) 0.8808(2) 0.18570(15) 0.0120(4) Uani 1 1 d . . .
C14 C 0.3772(2) 0.8575(2) 0.22781(14) 0.0116(4) Uani 1 1 d . . .
H14 H 0.4730 0.9234 0.2411 0.014 Uiso 1 1 calc R . .
C15 C 0.2779(2) 0.5439(2) 0.34678(14) 0.0116(4) Uani 1 1 d . . .
C16 C 0.4188(2) 0.6422(2) 0.37084(14) 0.0106(4) Uani 1 1 d . . .
C17 C 0.3391(2) 0.4680(2) 0.18594(14) 0.0097(4) Uani 1 1 d . . .
C18 C 0.4795(2) 0.5667(2) 0.21131(14) 0.0106(4) Uani 1 1 d . . .
C19 C 0.2156(2) 0.6394(2) 0.22803(14) 0.0103(4) Uani 1 1 d . . .
C20 C 0.3570(2) 0.7385(2) 0.24991(14) 0.0106(4) Uani 1 1 d . . .
C21 C 0.6360(2) 0.8018(2) 0.31656(15) 0.0127(4) Uani 1 1 d . . .
H21A H 0.6697 0.8226 0.2586 0.015 Uiso 1 1 calc R . .
H21B H 0.7069 0.7607 0.3385 0.015 Uiso 1 1 calc R . .
C22 C 0.6493(2) 0.9366(2) 0.39201(15) 0.0141(4) Uani 1 1 d . . .
H22A H 0.6362 1.0031 0.3608 0.017 Uiso 1 1 calc R . .
H22B H 0.5683 0.9222 0.4327 0.017 Uiso 1 1 calc R . .
C23 C 0.8005(2) 0.9937(2) 0.45280(16) 0.0186(5) Uani 1 1 d . . .
H23A H 0.8136 0.9266 0.4834 0.022 Uiso 1 1 calc R . .
H23B H 0.8811 1.0081 0.4119 0.022 Uiso 1 1 calc R . .
C24 C 0.8164(3) 1.1265(2) 0.52823(18) 0.0271(6) Uani 1 1 d . . .
H24A H 0.8090 1.1949 0.4983 0.041 Uiso 1 1 calc R . .
H24B H 0.9138 1.1569 0.5661 0.041 Uiso 1 1 calc R . .
H24C H 0.7365 1.1133 0.5688 0.041 Uiso 1 1 calc R . .
C25 C 0.0601(2) 0.3979(2) 0.21561(15) 0.0127(4) Uani 1 1 d . . .
H25A H 0.0266 0.3868 0.1495 0.015 Uiso 1 1 calc R . .
H25B H -0.0108 0.4342 0.2549 0.015 Uiso 1 1 calc R . .
C26 C 0.0468(2) 0.2561(2) 0.22485(16) 0.0155(4) Uani 1 1 d . . .
H26A H 0.0611 0.1972 0.1639 0.019 Uiso 1 1 calc R . .
H26B H 0.1275 0.2641 0.2724 0.019 Uiso 1 1 calc R . .
C27 C -0.1046(2) 0.1901(2) 0.25353(17) 0.0209(5) Uani 1 1 d . . .
H27A H -0.1059 0.1011 0.2600 0.025 Uiso 1 1 calc R . .
H27B H -0.1170 0.2472 0.3157 0.025 Uiso 1 1 calc R . .
C28 C -0.2357(2) 0.1705(3) 0.1826(2) 0.0286(6) Uani 1 1 d . . .
H28A H -0.2445 0.2589 0.1831 0.043 Uiso 1 1 calc R . .
H28B H -0.3284 0.1174 0.1997 0.043 Uiso 1 1 calc R . .
H28C H -0.2186 0.1226 0.1196 0.043 Uiso 1 1 calc R . .

loop_
_atom_site_aniso_label
_atom_site_aniso_U_11
_atom_site_aniso_U_22
_atom_site_aniso_U_33
_atom_site_aniso_U_23
_atom_site_aniso_U_13
_atom_site_aniso_U_12
Br1 0.02357(11) 0.02890(13) 0.01665(12) 0.01380(10) 0.01062(8) 0.01284(9)
Br2 0.02414(11) 0.03031(13) 0.00986(11) 0.00472(9) 0.00053(8) 0.01227(9)
Br3 0.01230(9) 0.01782(11) 0.01415(11) 0.00216(8) 0.00517(7) 0.00528(8)
Br4 0.01602(9) 0.01227(10) 0.01128(11) 0.00066(8) 0.00358(7) 0.00423(7)
Br5 0.01279(9) 0.01688(11) 0.02293(12) 0.00817(9) -0.00106(8) 0.00562(8)
Br6 0.01735(10) 0.01444(11) 0.02220(12) 0.01057(9) -0.00046(8) 0.00323(8)
C1 0.0155(9) 0.0125(10) 0.0144(11) 0.0052(8) 0.0050(8) 0.0065(8)
C2 0.0178(9) 0.0178(11) 0.0128(11) 0.0087(9) 0.0095(8) 0.0103(8)
C3 0.0183(9) 0.0173(11) 0.0087(10) 0.0021(8) 0.0005(7) 0.0106(8)
C4 0.0131(9) 0.0126(10) 0.0130(11) 0.0027(8) 0.0016(7) 0.0051(7)
C5 0.0110(8) 0.0126(10) 0.0116(10) 0.0037(8) 0.0014(7) 0.0024(7)
C6 0.0130(9) 0.0134(10) 0.0109(10) 0.0051(8) 0.0045(7) 0.0062(7)
C7 0.0147(9) 0.0086(9) 0.0080(10) 0.0019(8) 0.0014(7) 0.0041(7)
C8 0.0118(8) 0.0105(9) 0.0115(10) 0.0046(8) 0.0017(7) 0.0019(7)
C9 0.0095(8) 0.0095(9) 0.0113(10) 0.0016(8) 0.0013(7) 0.0029(7)
C10 0.0110(8) 0.0097(9) 0.0097(10) 0.0018(8) 0.0014(7) 0.0029(7)
C11 0.0107(8) 0.0133(10) 0.0119(10) 0.0037(8) 0.0043(7) 0.0032(7)
C12 0.0125(9) 0.0152(10) 0.0087(10) 0.0029(8) 0.0020(7) 0.0068(8)
C13 0.0174(9) 0.0104(10) 0.0098(10) 0.0030(8) 0.0032(7) 0.0063(8)
C14 0.0115(8) 0.0116(10) 0.0105(10) 0.0023(8) 0.0023(7) 0.0024(7)
C15 0.0127(8) 0.0123(10) 0.0111(10) 0.0030(8) 0.0025(7) 0.0063(7)
C16 0.0124(8) 0.0109(10) 0.0110(10) 0.0040(8) 0.0038(7) 0.0063(7)
C17 0.0117(8) 0.0103(9) 0.0089(10) 0.0045(8) 0.0028(7) 0.0041(7)
C18 0.0126(8) 0.0117(10) 0.0086(10) 0.0041(8) 0.0019(7) 0.0041(7)
C19 0.0133(8) 0.0108(9) 0.0080(10) 0.0030(8) 0.0036(7) 0.0049(7)
C20 0.0110(8) 0.0125(10) 0.0085(10) 0.0028(8) 0.0027(7) 0.0039(7)
C21 0.0110(8) 0.0120(10) 0.0138(11) 0.0025(8) -0.0004(7) 0.0033(7)
C22 0.0140(9) 0.0121(10) 0.0142(11) 0.0013(8) 0.0012(8) 0.0033(8)
C23 0.0161(10) 0.0184(11) 0.0183(12) 0.0016(9) -0.0009(8) 0.0048(8)
C24 0.0238(11) 0.0216(13) 0.0252(14) -0.0065(10) -0.0051(10) 0.0044(10)
C25 0.0117(9) 0.0118(10) 0.0128(10) 0.0024(8) 0.0027(7) 0.0021(7)
C26 0.0165(9) 0.0133(10) 0.0179(12) 0.0053(9) 0.0065(8) 0.0055(8)
C27 0.0239(11) 0.0133(11) 0.0255(13) 0.0084(10) 0.0117(9) 0.0021(9)
C28 0.0169(10) 0.0203(13) 0.0386(16) 0.0029(11) 0.0059(10) -0.0043(9)

loop_
_atom_type_symbol
_atom_type_description
_atom_type_scat_dispersion_real
_atom_type_scat_dispersion_imag
_atom_type_scat_source
C C 0.0033 0.0016 'International Tables Vol C Tables 4.2.6.8 and 6.1.1.4'
H H 0.0000 0.0000 'International Tables Vol C Tables 4.2.6.8 and 6.1.1.4'
Br Br -0.2901 2.4595 'International Tables Vol C Tables 4.2.6.8 and 6.1.1.4'

loop_
_geom_angle_atom_site_label_1
_geom_angle_atom_site_label_2
_geom_angle_atom_site_label_3
_geom_angle
_geom_angle_site_symmetry_1
_geom_angle_site_symmetry_3
_geom_angle_publ_flag
C15 C1 C2 119.55(19) . . ?
C3 C2 C1 120.17(19) . . ?
C3 C2 Br1 122.25(16) . . ?
C1 C2 Br1 117.56(15) . . ?
C2 C3 C4 120.36(19) . . ?
C2 C3 Br2 121.94(16) . . ?
C4 C3 Br2 117.65(15) . . ?
C16 C4 C3 120.03(19) . . ?
C18 C5 C6 119.62(18) . . ?
C7 C6 C5 120.10(18) . . ?
C7 C6 Br3 120.96(16) . . ?
C5 C6 Br3 118.91(14) . . ?
C6 C7 C8 120.52(19) . . ?
C6 C7 Br4 121.57(15) . . ?
C8 C7 Br4 117.91(15) . . ?
C17 C8 C7 119.58(18) . . ?
C16 C9 C21 114.52(16) . . ?
C16 C9 C20 105.64(15) . . ?
C21 C9 C20 115.48(16) . . ?
C16 C9 C18 104.37(16) . . ?
C21 C9 C18 113.35(16) . . ?
C20 C9 C18 102.11(15) . . ?
C19 C10 C25 113.11(15) . . ?
C19 C10 C17 102.91(16) . . ?
C25 C10 C17 115.45(17) . . ?
C19 C10 C15 103.75(16) . . ?
C25 C10 C15 114.94(17) . . ?
C17 C10 C15 105.29(15) . . ?
C19 C11 C12 119.66(18) . . ?
C13 C12 C11 120.44(17) . . ?
C13 C12 Br5 121.39(15) . . ?
C11 C12 Br5 118.15(14) . . ?
C12 C13 C14 120.08(19) . . ?
C12 C13 Br6 121.71(15) . . ?
C14 C13 Br6 118.07(15) . . ?
C20 C14 C13 119.72(18) . . ?
C1 C15 C16 120.20(19) . . ?
C1 C15 C10 125.45(18) . . ?
C16 C15 C10 114.35(18) . . ?
C4 C16 C15 119.63(19) . . ?
C4 C16 C9 125.68(18) . . ?
C15 C16 C9 114.69(17) . . ?
C8 C17 C18 119.70(18) . . ?
C8 C17 C10 125.33(17) . . ?
C18 C17 C10 114.81(17) . . ?
C5 C18 C17 120.45(19) . . ?
C5 C18 C9 125.23(18) . . ?
C17 C18 C9 114.19(17) . . ?
C11 C19 C20 119.78(18) . . ?
C11 C19 C10 125.59(17) . . ?
C20 C19 C10 114.52(16) . . ?
C14 C20 C19 120.05(17) . . ?
C14 C20 C9 125.46(17) . . ?
C19 C20 C9 114.26(17) . . ?
C9 C21 C22 117.65(16) . . ?
C23 C22 C21 111.92(16) . . ?
C24 C23 C22 113.05(18) . . ?
C10 C25 C26 117.56(16) . . ?
C27 C26 C25 112.52(17) . . ?
C28 C27 C26 112.7(2) . . ?

loop_
_geom_bond_atom_site_label_1
_geom_bond_atom_site_label_2
_geom_bond_distance
_geom_bond_site_symmetry_2
_geom_bond_publ_flag
Br1 C2 1.894(2) . ?
Br2 C3 1.892(2) . ?
Br3 C6 1.8940(19) . ?
Br4 C7 1.891(2) . ?
Br5 C12 1.8965(18) . ?
Br6 C13 1.883(2) . ?
C1 C15 1.383(3) . ?
C1 C2 1.393(3) . ?
C2 C3 1.384(3) . ?
C3 C4 1.383(3) . ?
C4 C16 1.384(3) . ?
C5 C18 1.386(3) . ?
C5 C6 1.391(3) . ?
C6 C7 1.384(3) . ?
C7 C8 1.397(3) . ?
C8 C17 1.385(3) . ?
C9 C16 1.534(3) . ?
C9 C21 1.536(3) . ?
C9 C20 1.539(3) . ?
C9 C18 1.541(3) . ?
C10 C19 1.531(3) . ?
C10 C25 1.533(3) . ?
C10 C17 1.539(3) . ?
C10 C15 1.541(3) . ?
C11 C19 1.387(3) . ?
C11 C12 1.390(3) . ?
C12 C13 1.385(3) . ?
C13 C14 1.398(3) . ?
C14 C20 1.379(3) . ?
C15 C16 1.403(3) . ?
C17 C18 1.402(3) . ?
C19 C20 1.411(3) . ?
C21 C22 1.542(3) . ?
C22 C23 1.528(3) . ?
C23 C24 1.521(3) . ?
C25 C26 1.547(3) . ?
C26 C27 1.530(3) . ?
C27 C28 1.526(3) . ?
